data_7712030
loop_
_publ_author_name
'Calabrese, Miriam'
'Pizzi, Andrea'
'Daolio, Andrea'
'Frontera, Antonio'
'Resnati, Giuseppe'

_publ_section_title
;
 &#x3c3;-Hole interactions in organometallic catalysts: the case of
 methyltrioxorhenium(VII).
;
_journal_issue 4
_journal_name_full 'Dalton transactions (Cambridge, England : 2003)'
_journal_page_first 1030
_journal_page_last 1035
_journal_paper_doi 10.1039/d2dt03819f
_journal_volume 52
_journal_year 2023
_chemical_formula_moiety 'C8 H18 N2 O6 Re2'
_chemical_formula_sum 'C8 H18 N2 O6 Re2'
_chemical_formula_weight 610.64
_space_group_crystal_system monoclinic
_space_group_IT_number 14
_space_group_name_Hall '-P 2yn'
_space_group_name_H-M_alt 'P 1 21/n 1'
_atom_sites_solution_hydrogens geom
_audit_creation_method SHELXL-2018/3
_audit_update_record
;
2022-12-21 deposited with the CCDC.	2022-12-22 downloaded from the CCDC.
;
_cell_angle_alpha 90
_cell_angle_beta 96.230(5)
_cell_angle_gamma 90
_cell_formula_units_Z 8
_cell_length_a 9.7251(9)
_cell_length_b 9.6283(9)
_cell_length_c 31.118(3)
_cell_measurement_reflns_used 9446
_cell_measurement_temperature 296(2)
_cell_measurement_theta_max 25.40
_cell_measurement_theta_min 2.63
_cell_volume 2896.6(5)
_computing_cell_refinement 'SAINT v7.68A (Bruker, 2009)'
_computing_data_collection 'Bruker APEX2'
_computing_data_reduction 'SAINT v7.68A (Bruker, 2009)'
_computing_structure_refinement 'SHELXL-2018/3 (Sheldrick, 2018)'
_computing_structure_solution 'SHELXS-97 (Sheldrick, 2008)'
_diffrn_ambient_temperature 296(2)
_diffrn_measured_fraction_theta_full 0.987
_diffrn_measured_fraction_theta_max 0.938
_diffrn_measurement_device_type 'Bruker APEX-II CCD'
_diffrn_radiation_type MoK\a
_diffrn_radiation_wavelength 0.71073
_diffrn_reflns_av_R_equivalents 0.1058
_diffrn_reflns_av_unetI/netI 0.0662
_diffrn_reflns_Laue_measured_fraction_full 0.987
_diffrn_reflns_Laue_measured_fraction_max 0.938
_diffrn_reflns_limit_h_max 11
_diffrn_reflns_limit_h_min -11
_diffrn_reflns_limit_k_max 11
_diffrn_reflns_limit_k_min -11
_diffrn_reflns_limit_l_max 37
_diffrn_reflns_limit_l_min -37
_diffrn_reflns_number 32530
_diffrn_reflns_point_group_measured_fraction_full 0.987
_diffrn_reflns_point_group_measured_fraction_max 0.938
_diffrn_reflns_theta_full 25.242
_diffrn_reflns_theta_max 26.066
_diffrn_reflns_theta_min 1.317
_exptl_absorpt_coefficient_mu 16.720
_exptl_absorpt_correction_T_max 0.0173
_exptl_absorpt_correction_T_min 0.0137
_exptl_absorpt_correction_type refdelf
_exptl_absorpt_process_details
;
Parkin S,Moezzi B & Hope H, (1995) J. Appl. Cryst. 28, 53-56
Cubic fit to sin(theta)/lambda - 24 parameters
;
_exptl_crystal_colour white
_exptl_crystal_density_diffrn 2.801
_exptl_crystal_description block
_exptl_crystal_F_000 2224
_exptl_crystal_size_max 0.06
_exptl_crystal_size_mid 0.04
_exptl_crystal_size_min 0.03
_refine_diff_density_max 2.210
_refine_diff_density_min -2.742
_refine_diff_density_rms 0.281
_refine_ls_extinction_method none
_refine_ls_goodness_of_fit_ref 1.076
_refine_ls_hydrogen_treatment constr
_refine_ls_matrix_type full
_refine_ls_number_parameters 323
_refine_ls_number_reflns 5361
_refine_ls_number_restraints 0
_refine_ls_restrained_S_all 1.076
_refine_ls_R_factor_all 0.0851
_refine_ls_R_factor_gt 0.0528
_refine_ls_shift/su_max 0.001
_refine_ls_shift/su_mean 0.000
_refine_ls_structure_factor_coef Fsqd
_refine_ls_weighting_details 'w=1/[\s^2^(Fo^2^)+(0.0243P)^2^+52.1643P] where P=(Fo^2^+2Fc^2^)/3'
_refine_ls_weighting_scheme calc
_refine_ls_wR_factor_gt 0.0950
_refine_ls_wR_factor_ref 0.1043
_reflns_Friedel_coverage 0.000
_reflns_number_gt 3951
_reflns_number_total 5361
_reflns_threshold_expression 'I > 2\s(I)'
_cod_data_source_file d2dt03819f2.cif
_cod_data_source_block 3b
_cod_depositor_comments 'Adding full bibliography for 7712027--7712031.cif.'
_cod_original_cell_volume 2896.5(5)
_cod_original_sg_symbol_H-M 'P 21/n'
_cod_database_code 7712030
_shelx_shelxl_version_number 2018/3
_shelx_space_group_comment
;
The symmetry employed for this shelxl refinement is uniquely defined
by the following loop, which should always be used as a source of
symmetry information in preference to the above space-group names.
They are only intended as comments.
;
_exptl_absorpt_factor_mur 4.180
_exptl_absorpt_correction_t_ave 0.0155
_exptl_absorpt_rmerge_before 0.0866
_exptl_absorpt_rmerge_after 0.0861

loop_
_space_group_symop_operation_xyz
'x, y, z'
'-x+1/2, y+1/2, -z+1/2'
'-x, -y, -z'
'x-1/2, -y-1/2, z-1/2'

loop_
_atom_site_label
_atom_site_type_symbol
_atom_site_fract_x
_atom_site_fract_y
_atom_site_fract_z
_atom_site_U_iso_or_equiv
_atom_site_adp_type
_atom_site_occupancy
_atom_site_site_symmetry_order
_atom_site_calc_flag
_atom_site_refinement_flags_posn
_atom_site_refinement_flags_adp
_atom_site_refinement_flags_occupancy
_atom_site_disorder_assembly
_atom_site_disorder_group
Re1 Re 0.72270(6) 0.39855(6) 0.43082(2) 0.04224(17) Uani 1 1 d . . . . .
Re2 Re 0.77747(6) 1.05176(7) 0.55986(2) 0.04482(18) Uani 1 1 d . . . . .
Re4 Re 0.31001(6) 0.13690(6) 0.68472(2) 0.03657(16) Uani 1 1 d . . . . .
Re3 Re -0.29595(7) 0.11481(7) 0.81183(2) 0.04503(18) Uani 1 1 d . . . . .
O12 O 0.3341(12) -0.0243(10) 0.7048(4) 0.061(3) Uani 1 1 d . . . . .
O3 O 0.8880(9) 0.3814(11) 0.4545(4) 0.055(3) Uani 1 1 d . . . . .
O1 O 0.6972(13) 0.5050(11) 0.3870(4) 0.069(3) Uani 1 1 d . . . . .
O2 O 0.5899(11) 0.3746(11) 0.4609(4) 0.064(3) Uani 1 1 d . . . . .
C1 C 0.7083(19) 0.2064(16) 0.3993(5) 0.066(5) Uani 1 1 d . . . . .
H1A H 0.618547 0.197470 0.383358 0.099 Uiso 1 1 calc R U . . .
H1AB H 0.721474 0.133247 0.420324 0.099 Uiso 1 1 calc R U . . .
H1AC H 0.778120 0.200397 0.379859 0.099 Uiso 1 1 calc R U . . .
O6 O 0.9260(10) 0.9759(13) 0.5827(4) 0.067(3) Uani 1 1 d . . . . .
O5 O 0.6228(10) 0.9947(13) 0.5750(4) 0.065(3) Uani 1 1 d . . . . .
O4 O 0.7774(13) 1.1299(12) 0.5116(4) 0.072(4) Uani 1 1 d . . . . .
N1 N 0.7586(11) 0.8422(11) 0.5165(3) 0.033(3) Uani 1 1 d . . . . .
O8 O -0.2249(11) -0.0399(12) 0.8296(4) 0.065(3) Uani 1 1 d . . . . .
O7 O -0.2254(13) 0.2660(12) 0.8333(4) 0.080(4) Uani 1 1 d . . . . .
O9 O -0.3856(11) 0.1207(14) 0.7623(4) 0.069(3) Uani 1 1 d . . . . .
C9 C -0.4671(18) 0.111(2) 0.8468(5) 0.072(5) Uani 1 1 d . . . . .
H9A H -0.537406 0.052144 0.832278 0.107 Uiso 1 1 calc R U . . .
H9AB H -0.502662 0.203014 0.849023 0.107 Uiso 1 1 calc R U . . .
H9AC H -0.439996 0.074630 0.875252 0.107 Uiso 1 1 calc R U . . .
N3 N -0.1008(11) 0.1204(11) 0.7692(3) 0.031(2) Uani 1 1 d . . . . .
C12 C -0.1035(15) 0.0020(15) 0.7391(5) 0.045(4) Uani 1 1 d . . . . .
H12A H -0.189714 0.003425 0.720215 0.054 Uiso 1 1 calc R U . . .
H12B H -0.100117 -0.083878 0.755438 0.054 Uiso 1 1 calc R U . . .
C11 C 0.1551(14) 0.1182(16) 0.7714(4) 0.043(4) Uani 1 1 d . . . . .
H11A H 0.213339 0.197414 0.780072 0.052 Uiso 1 1 calc R U . . .
H11B H 0.209592 0.034535 0.777151 0.052 Uiso 1 1 calc R U . . .
N2 N 0.7393(11) 0.6185(12) 0.4716(4) 0.036(3) Uani 1 1 d . . . . .
C6 C 0.7522(14) 0.5862(14) 0.5179(4) 0.040(4) Uani 1 1 d . . . . .
H6A H 0.832755 0.528169 0.525338 0.048 Uiso 1 1 calc R U . . .
H6AB H 0.671116 0.535538 0.524725 0.048 Uiso 1 1 calc R U . . .
C4 C 0.8632(14) 0.7002(15) 0.4627(4) 0.039(4) Uani 1 1 d . . . . .
H4A H 0.857500 0.721760 0.432079 0.047 Uiso 1 1 calc R U . . .
H4AB H 0.946094 0.645593 0.470232 0.047 Uiso 1 1 calc R U . . .
C5 C 0.8715(15) 0.8337(15) 0.4886(4) 0.044(3) Uani 1 1 d . . . . .
H5A H 0.959761 0.837936 0.506378 0.053 Uiso 1 1 calc R U . . .
H5AB H 0.866033 0.912403 0.469058 0.053 Uiso 1 1 calc R U . . .
C7 C 0.7664(16) 0.7222(14) 0.5443(4) 0.044(3) Uani 1 1 d . . . . .
H7A H 0.693321 0.726912 0.563138 0.053 Uiso 1 1 calc R U . . .
H7AB H 0.854327 0.722439 0.562310 0.053 Uiso 1 1 calc R U . . .
C8 C 0.7946(17) 1.2332(17) 0.5964(6) 0.064(5) Uani 1 1 d . . . . .
H8A H 0.877004 1.282067 0.590975 0.095 Uiso 1 1 calc R U . . .
H8AB H 0.799285 1.210277 0.626570 0.095 Uiso 1 1 calc R U . . .
H8AC H 0.715401 1.291034 0.588590 0.095 Uiso 1 1 calc R U . . .
O10 O 0.1920(10) 0.1586(12) 0.6410(3) 0.059(3) Uani 1 1 d . . . . .
O11 O 0.3468(10) 0.2763(10) 0.7172(4) 0.053(3) Uani 1 1 d . . . . .
C16 C 0.4882(15) 0.1464(18) 0.6537(5) 0.058(4) Uani 1 1 d . . . . .
H16A H 0.496306 0.237122 0.641400 0.086 Uiso 1 1 calc R U . . .
H16B H 0.483374 0.077992 0.631083 0.086 Uiso 1 1 calc R U . . .
H16C H 0.567394 0.128357 0.674104 0.086 Uiso 1 1 calc R U . . .
N4 N 0.1077(11) 0.1274(10) 0.7250(3) 0.031(2) Uani 1 1 d . . . . .
C13 C 0.0172(14) 0.0056(13) 0.7117(5) 0.038(3) Uani 1 1 d . . . . .
H13A H 0.070129 -0.079719 0.715645 0.046 Uiso 1 1 calc R U . . .
H13B H -0.017389 0.013423 0.681324 0.046 Uiso 1 1 calc R U . . .
C15 C 0.0223(14) 0.2541(14) 0.7178(5) 0.042(4) Uani 1 1 d . . . . .
H15A H -0.009947 0.262439 0.687325 0.051 Uiso 1 1 calc R U . . .
H15B H 0.078345 0.335008 0.726201 0.051 Uiso 1 1 calc R U . . .
C14 C -0.1022(14) 0.2499(14) 0.7440(5) 0.043(4) Uani 1 1 d . . . . .
H14A H -0.099000 0.329024 0.763369 0.052 Uiso 1 1 calc R U . . .
H14B H -0.187080 0.255477 0.724571 0.052 Uiso 1 1 calc R U . . .
C10 C 0.0297(15) 0.1156(16) 0.7979(5) 0.047(4) Uani 1 1 d . . . . .
H10A H 0.032479 0.031725 0.815180 0.057 Uiso 1 1 calc R U . . .
H10B H 0.034362 0.194645 0.817302 0.057 Uiso 1 1 calc R U . . .
C3 C 0.6237(14) 0.8384(16) 0.4885(5) 0.044(4) Uani 1 1 d . . . . .
H3A H 0.615901 0.919078 0.469688 0.053 Uiso 1 1 calc R U . . .
H3AB H 0.547930 0.840686 0.506332 0.053 Uiso 1 1 calc R U . . .
C2 C 0.6153(15) 0.7059(16) 0.4612(5) 0.050(4) Uani 1 1 d . . . . .
H2A H 0.533544 0.653784 0.466605 0.060 Uiso 1 1 calc R U . . .
H2AB H 0.606893 0.730364 0.430836 0.060 Uiso 1 1 calc R U . . .

loop_
_atom_site_aniso_label
_atom_site_aniso_U_11
_atom_site_aniso_U_22
_atom_site_aniso_U_33
_atom_site_aniso_U_23
_atom_site_aniso_U_13
_atom_site_aniso_U_12
Re1 0.0401(3) 0.0450(3) 0.0413(4) -0.0003(3) 0.0029(3) -0.0017(3)
Re2 0.0364(3) 0.0519(4) 0.0471(4) -0.0058(3) 0.0088(3) -0.0005(3)
Re4 0.0429(4) 0.0302(3) 0.0366(3) -0.0002(3) 0.0043(3) -0.0023(3)
Re3 0.0458(4) 0.0448(4) 0.0449(4) -0.0051(3) 0.0068(3) -0.0030(3)
O12 0.084(9) 0.033(6) 0.068(8) 0.000(5) 0.021(6) 0.011(6)
O3 0.028(5) 0.054(6) 0.080(8) -0.010(6) -0.007(5) 0.016(5)
O1 0.102(10) 0.052(7) 0.049(7) 0.001(6) -0.011(6) -0.009(7)
O2 0.051(7) 0.056(7) 0.087(9) -0.020(7) 0.018(6) -0.020(6)
C1 0.093(14) 0.045(10) 0.058(12) -0.005(9) 0.004(10) 0.000(10)
O6 0.033(6) 0.087(9) 0.077(8) -0.026(7) -0.020(6) 0.009(6)
O5 0.041(6) 0.085(8) 0.076(8) -0.009(7) 0.037(6) -0.007(6)
O4 0.086(9) 0.057(7) 0.074(9) 0.018(7) 0.019(7) 0.007(7)
N1 0.037(7) 0.038(6) 0.027(6) 0.004(5) 0.011(5) 0.000(5)
O8 0.049(7) 0.065(7) 0.084(9) 0.022(7) 0.026(6) 0.007(6)
O7 0.095(10) 0.058(7) 0.095(10) -0.046(7) 0.043(8) -0.030(7)
O9 0.046(7) 0.100(9) 0.061(8) -0.003(7) 0.001(6) 0.006(7)
C9 0.078(13) 0.085(13) 0.055(11) -0.028(11) 0.020(10) -0.013(11)
N3 0.034(6) 0.028(6) 0.029(6) 0.003(5) -0.006(5) 0.006(5)
C12 0.047(9) 0.041(8) 0.048(9) -0.009(7) 0.009(8) -0.005(7)
C11 0.041(8) 0.049(9) 0.037(9) 0.010(7) -0.003(7) 0.011(7)
N2 0.033(6) 0.042(6) 0.034(7) 0.000(6) 0.015(5) -0.004(6)
C6 0.038(8) 0.038(8) 0.047(9) 0.016(7) 0.014(7) 0.009(6)
C4 0.034(8) 0.056(9) 0.032(8) -0.006(7) 0.020(7) -0.005(7)
C5 0.058(7) 0.045(6) 0.028(6) 0.010(5) 0.004(5) -0.002(5)
C7 0.058(7) 0.045(6) 0.028(6) 0.010(5) 0.004(5) -0.002(5)
C8 0.061(11) 0.060(11) 0.073(13) -0.011(10) 0.027(10) -0.009(9)
O10 0.047(6) 0.081(8) 0.046(7) 0.011(6) -0.006(5) -0.008(6)
O11 0.038(6) 0.038(6) 0.084(8) -0.012(6) 0.019(6) -0.006(5)
C16 0.049(10) 0.077(12) 0.048(10) 0.003(9) 0.010(8) -0.004(9)
N4 0.036(6) 0.016(5) 0.039(7) 0.000(5) 0.000(5) -0.010(5)
C13 0.045(9) 0.024(7) 0.047(9) -0.006(6) 0.011(7) -0.007(6)
C15 0.040(8) 0.028(7) 0.055(10) 0.016(7) -0.013(7) 0.005(6)
C14 0.034(8) 0.032(7) 0.064(11) 0.015(7) 0.007(7) 0.001(6)
C10 0.054(10) 0.053(9) 0.034(8) 0.002(8) 0.003(7) 0.013(8)
C3 0.034(8) 0.053(9) 0.044(9) -0.006(8) -0.004(7) 0.009(7)
C2 0.032(8) 0.061(10) 0.056(11) -0.002(9) -0.004(7) -0.002(8)

loop_
_atom_type_symbol
_atom_type_description
_atom_type_scat_dispersion_real
_atom_type_scat_dispersion_imag
_atom_type_scat_source
C C 0.0033 0.0016 'International Tables Vol C Tables 4.2.6.8 and 6.1.1.4'
H H 0.0000 0.0000 'International Tables Vol C Tables 4.2.6.8 and 6.1.1.4'
N N 0.0061 0.0033 'International Tables Vol C Tables 4.2.6.8 and 6.1.1.4'
O O 0.0106 0.0060 'International Tables Vol C Tables 4.2.6.8 and 6.1.1.4'
Re Re -1.0185 7.2310 'International Tables Vol C Tables 4.2.6.8 and 6.1.1.4'

loop_
_geom_angle_atom_site_label_1
_geom_angle_atom_site_label_2
_geom_angle_atom_site_label_3
_geom_angle
_geom_angle_site_symmetry_1
_geom_angle_site_symmetry_3
_geom_angle_publ_flag
O2 Re1 O3 119.4(6) . . ?
O2 Re1 O1 118.1(6) . . ?
O3 Re1 O1 117.0(6) . . ?
O2 Re1 C1 97.0(6) . . ?
O3 Re1 C1 97.4(6) . . ?
O1 Re1 C1 99.2(6) . . ?
O2 Re1 N2 81.0(4) . . ?
O3 Re1 N2 81.6(4) . . ?
O1 Re1 N2 83.8(5) . . ?
C1 Re1 N2 176.9(5) . . ?
O4 Re2 O6 118.8(6) . . ?
O4 Re2 O5 118.3(6) . . ?
O6 Re2 O5 118.5(6) . . ?
O4 Re2 C8 96.0(7) . . ?
O6 Re2 C8 96.8(6) . . ?
O5 Re2 C8 98.0(6) . . ?
O4 Re2 N1 83.3(5) . . ?
O6 Re2 N1 83.4(5) . . ?
O5 Re2 N1 82.6(5) . . ?
C8 Re2 N1 179.2(5) . . ?
O12 Re4 O11 119.9(5) . . ?
O12 Re4 O10 117.9(6) . . ?
O11 Re4 O10 117.5(5) . . ?
O12 Re4 C16 97.1(6) . . ?
O11 Re4 C16 96.3(6) . . ?
O10 Re4 C16 98.5(6) . . ?
O12 Re4 N4 82.1(4) . . ?
O11 Re4 N4 81.6(4) . . ?
O10 Re4 N4 84.4(4) . . ?
C16 Re4 N4 177.0(5) . . ?
O9 Re3 O7 118.2(7) . . ?
O9 Re3 O8 118.4(6) . . ?
O7 Re3 O8 118.9(6) . . ?
O9 Re3 C9 96.6(6) . . ?
O7 Re3 C9 97.0(6) . . ?
O8 Re3 C9 97.6(7) . . ?
O9 Re3 N3 81.8(4) . . ?
O7 Re3 N3 83.7(5) . . ?
O8 Re3 N3 83.3(4) . . ?
C9 Re3 N3 178.4(6) . . ?
C7 N1 C5 108.4(11) . . ?
C7 N1 C3 108.5(11) . . ?
C5 N1 C3 108.6(11) . . ?
C7 N1 Re2 109.7(8) . . ?
C5 N1 Re2 111.0(8) . . ?
C3 N1 Re2 110.7(8) . . ?
C12 N3 C10 108.5(11) . . ?
C12 N3 C14 108.6(11) . . ?
C10 N3 C14 107.9(11) . . ?
C12 N3 Re3 111.6(8) . . ?
C10 N3 Re3 109.9(8) . . ?
C14 N3 Re3 110.3(8) . . ?
N3 C12 C13 112.1(11) . . ?
N4 C11 C10 110.1(11) . . ?
C6 N2 C2 108.5(10) . . ?
C6 N2 C4 108.2(11) . . ?
C2 N2 C4 108.4(11) . . ?
C6 N2 Re1 108.5(8) . . ?
C2 N2 Re1 111.7(8) . . ?
C4 N2 Re1 111.5(7) . . ?
N2 C6 C7 109.6(11) . . ?
N2 C4 C5 110.2(10) . . ?
N1 C5 C4 111.1(11) . . ?
N1 C7 C6 111.3(11) . . ?
C11 N4 C15 107.9(11) . . ?
C11 N4 C13 109.7(10) . . ?
C15 N4 C13 107.5(10) . . ?
C11 N4 Re4 108.8(8) . . ?
C15 N4 Re4 111.2(8) . . ?
C13 N4 Re4 111.7(7) . . ?
N4 C13 C12 109.1(10) . . ?
N4 C15 C14 111.2(11) . . ?
N3 C14 C15 110.1(11) . . ?
N3 C10 C11 110.8(11) . . ?
N1 C3 C2 109.5(11) . . ?
N2 C2 C3 111.2(11) . . ?

loop_
_geom_bond_atom_site_label_1
_geom_bond_atom_site_label_2
_geom_bond_distance
_geom_bond_site_symmetry_2
_geom_bond_publ_flag
Re1 O2 1.690(10) . ?
Re1 O3 1.702(9) . ?
Re1 O1 1.703(11) . ?
Re1 C1 2.091(15) . ?
Re1 N2 2.466(11) . ?
Re2 O4 1.679(11) . ?
Re2 O6 1.703(10) . ?
Re2 O5 1.715(9) . ?
Re2 C8 2.082(16) . ?
Re2 N1 2.424(11) . ?
Re4 O12 1.680(10) . ?
Re4 O11 1.694(10) . ?
Re4 O10 1.695(10) . ?
Re4 C16 2.076(14) . ?
Re4 N4 2.446(10) . ?
Re3 O9 1.686(11) . ?
Re3 O7 1.713(11) . ?
Re3 O8 1.709(11) . ?
Re3 C9 2.086(16) . ?
Re3 N3 2.432(11) . ?
N1 C7 1.440(16) . ?
N1 C5 1.474(16) . ?
N1 C3 1.495(17) . ?
N3 C12 1.473(17) . ?
N3 C10 1.471(17) . ?
N3 C14 1.473(16) . ?
C12 C13 1.524(18) . ?
C11 N4 1.472(16) . ?
C11 C10 1.544(19) . ?
N2 C6 1.464(17) . ?
N2 C2 1.478(17) . ?
N2 C4 1.490(16) . ?
C6 C7 1.545(19) . ?
C4 C5 1.515(19) . ?
N4 C15 1.480(15) . ?
N4 C13 1.498(15) . ?
C15 C14 1.531(19) . ?
C3 C2 1.53(2) . ?
